data_7211117
loop_
_publ_author_name
'Rees, Gregory J.'
'Day, Stephen P.'
'Lari, Alberth'
'Howes, Andrew P.'
'Iuga, Dinu'
'Pitak, Mateusz B.'
'Coles, Simon J.'
'Threlfall, Terry L.'
'Light, Mark E.'
'Smith, Mark E.'
'Quigley, David'
'Wallis, John D.'
'Hanna, John V.'

_publ_section_title
;
 A multinuclear solid state NMR, density functional theory and X-Ray
 diffraction study of hydrogen bonding in Group I hydrogen dibenzoates
;
_journal_issue 43
_journal_name_full CrystEngComm
_journal_page_first 8823
_journal_paper_doi 10.1039/c3ce41258j
_journal_volume 15
_journal_year 2013
_chemical_formula_sum 'C14 H11 O4 Rb'
_chemical_formula_weight 328.70
_chemical_name_systematic
; 
Rubidium hemibenzoate  8 coordinate polymorph
;
_space_group_IT_number 15
_symmetry_cell_setting monoclinic
_symmetry_space_group_name_Hall '-C 2yc'
_symmetry_space_group_name_H-M 'C 1 2/c 1'
_atom_sites_solution_hydrogens mixed
_atom_sites_solution_primary direct
_atom_sites_solution_secondary difmap
_audit_creation_method SHELXL-97
_cell_angle_alpha 90.00
_cell_angle_beta 99.297(2)
_cell_angle_gamma 90.00
_cell_formula_units_Z 4
_cell_length_a 29.0315(9)
_cell_length_b 6.9630(2)
_cell_length_c 6.6156(2)
_cell_measurement_reflns_used 8571
_cell_measurement_temperature 120(2)
_cell_measurement_theta_max 27.48
_cell_measurement_theta_min 2.91
_cell_volume 1319.75(7)
_computing_cell_refinement 'DENZO (Otwinowski & Minor, 1997) & COLLECT (Hooft, R.W.W., 1998)'
_computing_data_collection 'COLLECT (Hooft, R.W.W., 1998)'
_computing_data_reduction 'DENZO (Otwinowski & Minor, 1997) & COLLECT (Hooft, R.W.W., 1998)'
_computing_structure_refinement 'SHELXL-97 (Sheldrick, 1997)'
_computing_structure_solution 'SHELXS-97 (Sheldrick, 1990)'
_diffrn_ambient_temperature 120(2)
_diffrn_detector_area_resol_mean 9.091
_diffrn_measured_fraction_theta_full 0.993
_diffrn_measured_fraction_theta_max 0.993
_diffrn_measurement_device_type
;
 Bruker-Nonius Roper CCD camera on \k-goniostat 
;
_diffrn_measurement_method '\f & \w scans'
_diffrn_radiation_monochromator graphite
_diffrn_radiation_source 'Bruker-Nonius FR591 rotating anode'
_diffrn_radiation_type MoK\a
_diffrn_radiation_wavelength 0.71073
_diffrn_reflns_av_R_equivalents 0.0371
_diffrn_reflns_av_sigmaI/netI 0.0272
_diffrn_reflns_limit_h_max 37
_diffrn_reflns_limit_h_min -37
_diffrn_reflns_limit_k_max 9
_diffrn_reflns_limit_k_min -9
_diffrn_reflns_limit_l_max 8
_diffrn_reflns_limit_l_min -8
_diffrn_reflns_number 8615
_diffrn_reflns_theta_full 27.49
_diffrn_reflns_theta_max 27.49
_diffrn_reflns_theta_min 4.27
_exptl_absorpt_coefficient_mu 3.758
_exptl_absorpt_correction_T_max 0.746
_exptl_absorpt_correction_T_min 0.578
_exptl_absorpt_correction_type multi-scan
_exptl_absorpt_process_details 'SADABS 2007/2 (Sheldrick, G.M., 2007)'
_exptl_crystal_colour colourless
_exptl_crystal_density_diffrn 1.654
_exptl_crystal_density_method 'not measured'
_exptl_crystal_description block
_exptl_crystal_F_000 656
_exptl_crystal_size_max 0.28
_exptl_crystal_size_mid 0.20
_exptl_crystal_size_min 0.08
_refine_diff_density_max 0.343
_refine_diff_density_min -0.610
_refine_diff_density_rms 0.104
_refine_ls_extinction_method none
_refine_ls_goodness_of_fit_ref 1.115
_refine_ls_hydrogen_treatment mixed
_refine_ls_matrix_type full
_refine_ls_number_parameters 89
_refine_ls_number_reflns 1508
_refine_ls_number_restraints 0
_refine_ls_restrained_S_all 1.115
_refine_ls_R_factor_all 0.0302
_refine_ls_R_factor_gt 0.0278
_refine_ls_shift/su_max 0.015
_refine_ls_shift/su_mean 0.000
_refine_ls_structure_factor_coef Fsqd
_refine_ls_weighting_details 'calc w=1/[\s^2^(Fo^2^)+(0.0368P)^2^+2.5073P] where P=(Fo^2^+2Fc^2^)/3'
_refine_ls_weighting_scheme calc
_refine_ls_wR_factor_gt 0.0704
_refine_ls_wR_factor_ref 0.0723
_reflns_number_gt 1439
_reflns_number_total 1510
_reflns_threshold_expression >2sigma(I)
_cod_data_source_file c3ce41258j.txt
_cod_data_source_block rb8coord
_cod_original_sg_symbol_H-M C2/c
_cod_database_code 7211117

loop_
_symmetry_equiv_pos_as_xyz
'x, y, z'
'-x, y, -z+1/2'
'x+1/2, y+1/2, z'
'-x+1/2, y+1/2, -z+1/2'
'-x, -y, -z'
'x, -y, z-1/2'
'-x+1/2, -y+1/2, -z'
'x+1/2, -y+1/2, z-1/2'

loop_
_atom_site_label
_atom_site_type_symbol
_atom_site_fract_x
_atom_site_fract_y
_atom_site_fract_z
_atom_site_U_iso_or_equiv
_atom_site_adp_type
_atom_site_occupancy
_atom_site_symmetry_multiplicity
_atom_site_calc_flag
_atom_site_refinement_flags
Rb1 Rb 0.0000 -0.22205(4) 0.2500 0.01607(12) Uani 1 2 d S
O1 O 0.03914(6) 0.3521(3) 0.2022(3) 0.0295(4) Uani 1 1 d .
O2 O 0.05609(6) 0.1155(3) 0.4304(3) 0.0302(4) Uani 1 1 d .
C1 C 0.11726(9) 0.2401(3) 0.2682(4) 0.0215(5) Uani 1 1 d .
C2 C 0.12945(8) 0.3520(4) 0.1098(4) 0.0247(5) Uani 1 1 d .
H2 H 0.1062 0.4235 0.0239 0.030 Uiso 1 1 calc R
C3 C 0.17582(9) 0.3589(4) 0.0775(4) 0.0264(5) Uani 1 1 d .
H3 H 0.1840 0.4335 -0.0315 0.032 Uiso 1 1 calc R
C4 C 0.20977(9) 0.2569(4) 0.2047(4) 0.0244(5) Uani 1 1 d .
H4 H 0.2414 0.2628 0.1840 0.029 Uiso 1 1 calc R
C5 C 0.19770(9) 0.1454(4) 0.3630(4) 0.0246(5) Uani 1 1 d .
H5 H 0.2211 0.0753 0.4496 0.029 Uiso 1 1 calc R
C6 C 0.15148(8) 0.1364(4) 0.3948(4) 0.0231(5) Uani 1 1 d .
H6 H 0.1433 0.0597 0.5024 0.028 Uiso 1 1 calc R
C7 C 0.06763(9) 0.2312(3) 0.3065(4) 0.0225(5) Uani 1 1 d .
H1 H 0.0000 0.319(10) 0.2500 0.07(2) Uiso 1 2 d S

loop_
_atom_site_aniso_label
_atom_site_aniso_U_11
_atom_site_aniso_U_22
_atom_site_aniso_U_33
_atom_site_aniso_U_23
_atom_site_aniso_U_13
_atom_site_aniso_U_12
Rb1 0.02011(17) 0.01346(17) 0.01575(16) 0.000 0.00623(11) 0.000
O1 0.0201(8) 0.0320(10) 0.0366(10) 0.0065(8) 0.0055(7) 0.0010(7)
O2 0.0264(9) 0.0308(11) 0.0354(10) 0.0042(8) 0.0110(8) -0.0028(7)
C1 0.0224(12) 0.0195(11) 0.0229(12) -0.0033(9) 0.0049(9) -0.0020(9)
C2 0.0237(12) 0.0226(12) 0.0275(12) 0.0032(10) 0.0034(9) 0.0010(9)
C3 0.0276(12) 0.0261(13) 0.0271(12) 0.0017(10) 0.0095(10) -0.0023(10)
C4 0.0193(11) 0.0261(13) 0.0288(13) -0.0042(10) 0.0075(10) -0.0012(9)
C5 0.0232(11) 0.0233(12) 0.0268(12) -0.0008(10) 0.0027(9) 0.0007(10)
C6 0.0247(12) 0.0212(12) 0.0237(11) 0.0012(9) 0.0048(9) -0.0011(9)
C7 0.0219(12) 0.0221(12) 0.0237(12) -0.0016(9) 0.0037(10) -0.0030(9)

loop_
_atom_type_symbol
_atom_type_description
_atom_type_scat_dispersion_real
_atom_type_scat_dispersion_imag
_atom_type_scat_source
C C 0.0033 0.0016 'International Tables Vol C Tables 4.2.6.8 and 6.1.1.4'
H H 0.0000 0.0000 'International Tables Vol C Tables 4.2.6.8 and 6.1.1.4'
O O 0.0106 0.0060 'International Tables Vol C Tables 4.2.6.8 and 6.1.1.4'
Rb Rb -0.9393 2.9676 'International Tables Vol C Tables 4.2.6.8 and 6.1.1.4'

loop_
_geom_angle_atom_site_label_1
_geom_angle_atom_site_label_2
_geom_angle_atom_site_label_3
_geom_angle
_geom_angle_site_symmetry_1
_geom_angle_site_symmetry_3
O2 Rb1 O2 151.02(7) 6 5_556
O2 Rb1 O2 76.22(4) 6 .
O2 Rb1 O2 81.11(5) 5_556 .
O2 Rb1 O2 81.11(5) 6 2
O2 Rb1 O2 76.22(4) 5_556 2
O2 Rb1 O2 76.61(7) . 2
O2 Rb1 O1 63.31(5) 6 5
O2 Rb1 O1 126.35(5) 5_556 5
O2 Rb1 O1 133.78(5) . 5
O2 Rb1 O1 76.01(5) 2 5
O2 Rb1 O1 126.35(5) 6 6_556
O2 Rb1 O1 63.31(5) 5_556 6_556
O2 Rb1 O1 76.01(5) . 6_556
O2 Rb1 O1 133.78(5) 2 6_556
O1 Rb1 O1 146.66(7) 5 6_556
O2 Rb1 O1 123.06(5) 6 2_545
O2 Rb1 O1 85.23(5) 5_556 2_545
O2 Rb1 O1 149.78(5) . 2_545
O2 Rb1 O1 125.87(5) 2 2_545
O1 Rb1 O1 75.49(4) 5 2_545
O1 Rb1 O1 73.77(5) 6_556 2_545
O2 Rb1 O1 85.23(5) 6 1_545
O2 Rb1 O1 123.06(5) 5_556 1_545
O2 Rb1 O1 125.87(5) . 1_545
O2 Rb1 O1 149.78(5) 2 1_545
O1 Rb1 O1 73.77(5) 5 1_545
O1 Rb1 O1 75.49(4) 6_556 1_545
O1 Rb1 O1 44.98(6) 2_545 1_545
O2 Rb1 C7 61.02(6) 6 .
O2 Rb1 C7 93.34(5) 5_556 .
O2 Rb1 C7 17.43(5) . .
O2 Rb1 C7 67.47(5) 2 .
O1 Rb1 C7 116.35(5) 5 .
O1 Rb1 C7 92.57(5) 6_556 .
O1 Rb1 C7 165.39(5) 2_545 .
O1 Rb1 C7 127.36(5) 1_545 .
O2 Rb1 C7 93.34(5) 6 2
O2 Rb1 C7 61.02(6) 5_556 2
O2 Rb1 C7 67.47(5) . 2
O2 Rb1 C7 17.43(5) 2 2
O1 Rb1 C7 92.57(5) 5 2
O1 Rb1 C7 116.35(5) 6_556 2
O1 Rb1 C7 127.36(5) 2_545 2
O1 Rb1 C7 165.39(5) 1_545 2
C7 Rb1 C7 63.12(8) . 2
O2 Rb1 Rb1 114.53(4) 6 5_556
O2 Rb1 Rb1 40.81(4) 5_556 5_556
O2 Rb1 Rb1 40.30(3) . 5_556
O2 Rb1 Rb1 72.00(4) 2 5_556
O1 Rb1 Rb1 147.75(4) 5 5_556
O1 Rb1 Rb1 63.00(4) 6_556 5_556
O1 Rb1 Rb1 121.14(3) 2_545 5_556
O1 Rb1 Rb1 138.14(3) 1_545 5_556
C7 Rb1 Rb1 53.62(4) . 5_556
C7 Rb1 Rb1 55.20(4) 2 5_556
O2 Rb1 Rb1 40.81(4) 6 5
O2 Rb1 Rb1 114.53(4) 5_556 5
O2 Rb1 Rb1 72.00(4) . 5
O2 Rb1 Rb1 40.30(3) 2 5
O1 Rb1 Rb1 63.00(4) 5 5
O1 Rb1 Rb1 147.75(4) 6_556 5
O1 Rb1 Rb1 138.14(3) 2_545 5
O1 Rb1 Rb1 121.14(3) 1_545 5
C7 Rb1 Rb1 55.20(4) . 5
C7 Rb1 Rb1 53.62(4) 2 5
Rb1 Rb1 Rb1 93.856(11) 5_556 5
C7 O1 Rb1 114.77(16) . 5
C7 O1 Rb1 138.78(16) . 1_565
Rb1 O1 Rb1 106.23(5) 5 1_565
C7 O1 H1 106(2) . .
Rb1 O1 H1 89.1(9) 5 .
Rb1 O1 H1 78(3) 1_565 .
C7 O2 Rb1 123.38(16) . 5_556
C7 O2 Rb1 115.86(16) . .
Rb1 O2 Rb1 98.89(5) 5_556 .
C6 C1 C2 119.8(2) . .
C6 C1 C7 119.1(2) . .
C2 C1 C7 121.0(2) . .
C1 C2 C3 120.1(2) . .
C1 C2 H2 120.0 . .
C3 C2 H2 120.0 . .
C4 C3 C2 119.9(2) . .
C4 C3 H3 120.1 . .
C2 C3 H3 120.1 . .
C3 C4 C5 120.1(2) . .
C3 C4 H4 119.9 . .
C5 C4 H4 119.9 . .
C4 C5 C6 120.3(2) . .
C4 C5 H5 119.9 . .
C6 C5 H5 119.9 . .
C1 C6 C5 119.8(2) . .
C1 C6 H6 120.1 . .
C5 C6 H6 120.1 . .
O2 C7 O1 124.0(2) . .
O2 C7 C1 120.6(2) . .
O1 C7 C1 115.4(2) . .
O2 C7 Rb1 46.70(13) . .
O1 C7 Rb1 102.54(15) . .
C1 C7 Rb1 121.67(15) . .

loop_
_geom_bond_atom_site_label_1
_geom_bond_atom_site_label_2
_geom_bond_distance
_geom_bond_site_symmetry_2
Rb1 O2 2.9641(18) 6
Rb1 O2 2.9641(18) 5_556
Rb1 O2 2.9956(19) .
Rb1 O2 2.9956(19) 2
Rb1 O1 3.1561(19) 5
Rb1 O1 3.1561(19) 6_556
Rb1 O1 3.210(2) 2_545
Rb1 O1 3.210(2) 1_545
Rb1 C7 3.704(2) .
Rb1 C7 3.704(2) 2
Rb1 Rb1 4.5281(4) 5_556
Rb1 Rb1 4.5281(4) 5
O1 C7 1.298(3) .
O1 Rb1 3.1561(19) 5
O1 Rb1 3.210(2) 1_565
O1 H1 1.249(13) .
O2 C7 1.233(3) .
O2 Rb1 2.9641(18) 5_556
C1 C6 1.393(4) .
C1 C2 1.397(4) .
C1 C7 1.504(4) .
C2 C3 1.397(3) .
C2 H2 0.9500 .
C3 C4 1.385(4) .
C3 H3 0.9500 .
C4 C5 1.392(4) .
C4 H4 0.9500 .
C5 C6 1.393(3) .
C5 H5 0.9500 .
C6 H6 0.9500 .

loop_
_geom_torsion_atom_site_label_1
_geom_torsion_atom_site_label_2
_geom_torsion_atom_site_label_3
_geom_torsion_atom_site_label_4
_geom_torsion
_geom_torsion_site_symmetry_1
_geom_torsion_site_symmetry_4
O2 Rb1 O2 C7 27.80(18) 6 .
O2 Rb1 O2 C7 -134.0(2) 5_556 .
O2 Rb1 O2 C7 -56.16(16) 2 .
O1 Rb1 O2 C7 -1.1(2) 5 .
O1 Rb1 O2 C7 161.44(18) 6_556 .
O1 Rb1 O2 C7 161.84(16) 2_545 .
O1 Rb1 O2 C7 101.36(18) 1_545 .
C7 Rb1 O2 C7 -71.79(19) 2 .
Rb1 Rb1 O2 C7 -134.0(2) 5_556 .
Rb1 Rb1 O2 C7 -14.49(17) 5 .
O2 Rb1 O2 Rb1 161.81(6) 6 5_556
O2 Rb1 O2 Rb1 0.0 5_556 5_556
O2 Rb1 O2 Rb1 77.85(5) 2 5_556
O1 Rb1 O2 Rb1 132.93(5) 5 5_556
O1 Rb1 O2 Rb1 -64.56(5) 6_556 5_556
O1 Rb1 O2 Rb1 -64.16(11) 2_545 5_556
O1 Rb1 O2 Rb1 -124.63(5) 1_545 5_556
C7 Rb1 O2 Rb1 134.0(2) . 5_556
C7 Rb1 O2 Rb1 62.22(6) 2 5_556
Rb1 Rb1 O2 Rb1 119.51(5) 5 5_556
C6 C1 C2 C3 0.4(4) . .
C7 C1 C2 C3 179.7(2) . .
C1 C2 C3 C4 -0.9(4) . .
C2 C3 C4 C5 0.8(4) . .
C3 C4 C5 C6 -0.2(4) . .
C2 C1 C6 C5 0.2(4) . .
C7 C1 C6 C5 -179.1(2) . .
C4 C5 C6 C1 -0.3(4) . .
Rb1 O2 C7 O1 -47.6(3) 5_556 .
Rb1 O2 C7 O1 74.0(3) . .
Rb1 O2 C7 C1 132.04(19) 5_556 .
Rb1 O2 C7 C1 -106.3(2) . .
Rb1 O2 C7 Rb1 -121.7(2) 5_556 .
Rb1 O1 C7 O2 -98.7(3) 5 .
Rb1 O1 C7 O2 87.8(3) 1_565 .
Rb1 O1 C7 C1 81.6(2) 5 .
Rb1 O1 C7 C1 -91.9(3) 1_565 .
Rb1 O1 C7 Rb1 -52.88(14) 5 .
Rb1 O1 C7 Rb1 133.60(16) 1_565 .
C6 C1 C7 O2 -9.2(4) . .
C2 C1 C7 O2 171.5(2) . .
C6 C1 C7 O1 170.5(2) . .
C2 C1 C7 O1 -8.8(3) . .
C6 C1 C7 Rb1 -64.4(3) . .
C2 C1 C7 Rb1 116.3(2) . .
O2 Rb1 C7 O2 -148.8(2) 6 .
O2 Rb1 C7 O2 45.39(19) 5_556 .
O2 Rb1 C7 O2 118.98(18) 2 .
O1 Rb1 C7 O2 179.13(16) 5 .
O1 Rb1 C7 O2 -18.01(18) 6_556 .
O1 Rb1 C7 O2 -38.5(3) 2_545 .
O1 Rb1 C7 O2 -91.67(18) 1_545 .
C7 Rb1 C7 O2 100.38(19) 2 .
Rb1 Rb1 C7 O2 35.29(16) 5_556 .
Rb1 Rb1 C7 O2 163.15(19) 5 .
O2 Rb1 C7 O1 85.96(16) 6 .
O2 Rb1 C7 O1 -79.84(16) 5_556 .
O2 Rb1 C7 O1 -125.2(3) . .
O2 Rb1 C7 O1 -6.25(15) 2 .
O1 Rb1 C7 O1 53.90(18) 5 .
O1 Rb1 C7 O1 -143.24(17) 6_556 .
O1 Rb1 C7 O1 -163.71(10) 2_545 .
O1 Rb1 C7 O1 143.10(16) 1_545 .
C7 Rb1 C7 O1 -24.85(11) 2 .
Rb1 Rb1 C7 O1 -89.94(16) 5_556 .
Rb1 Rb1 C7 O1 37.92(14) 5 .
O2 Rb1 C7 C1 -44.84(18) 6 .
O2 Rb1 C7 C1 149.35(19) 5_556 .
O2 Rb1 C7 C1 104.0(3) . .
O2 Rb1 C7 C1 -137.1(2) 2 .
O1 Rb1 C7 C1 -76.90(19) 5 .
O1 Rb1 C7 C1 85.96(19) 6_556 .
O1 Rb1 C7 C1 65.5(3) 2_545 .
O1 Rb1 C7 C1 12.3(2) 1_545 .
C7 Rb1 C7 C1 -155.7(2) 2 .
Rb1 Rb1 C7 C1 139.3(2) 5_556 .
Rb1 Rb1 C7 C1 -92.88(19) 5 .
